data_7219785
loop_
_publ_author_name
'Manna, Biplab'
'Desai, Aamod V.'
'Kumar, Naveen'
'Karmakar, Avishek'
'Ghosh, Sujit K.'

_publ_section_title
;
 Single-crystal-to-single-crystal transformation of an anion exchangeable
 dynamic metal--organic framework
;
_journal_issue 46
_journal_name_full CrystEngComm
_journal_page_first 8796
_journal_paper_doi 10.1039/C5CE00139K
_journal_volume 17
_journal_year 2015
_chemical_formula_moiety 'C36 H30 Cd Cl2 N12 O8'
_chemical_formula_sum 'C36 H30 Cd Cl2 N12 O8'
_chemical_formula_weight 942.02
_chemical_name_systematic
; 
 ? 
;
_space_group_IT_number 167
_symmetry_cell_setting trigonal
_symmetry_space_group_name_Hall '-R 3 2"c'
_symmetry_space_group_name_H-M 'R -3 c :H'
_atom_sites_solution_hydrogens geom
_atom_sites_solution_primary direct
_atom_sites_solution_secondary difmap
_audit_creation_method SHELXL-97
_audit_update_record
;
2015-02-11 deposited with the CCDC.
2015-03-06 downloaded from the CCDC.
;
_cell_angle_alpha 90.000(5)
_cell_angle_beta 90.000(5)
_cell_angle_gamma 120.000(5)
_cell_formula_units_Z 18
_cell_length_a 31.070(5)
_cell_length_b 31.070(5)
_cell_length_c 31.862(5)
_cell_measurement_temperature 100(2)
_cell_volume 26637(7)
_computing_cell_refinement 'Bruker SAINT'
_computing_data_collection 'Bruker APEX2'
_computing_data_reduction 'Bruker SAINT'
_computing_molecular_graphics 'Bruker SHELXTL'
_computing_publication_material 'Bruker SHELXTL'
_computing_structure_refinement 'SHELXL-2013 (Sheldrick 2013)'
_computing_structure_solution 'SHELXS-97 (Sheldrick 2008)'
_diffrn_ambient_temperature 100(2)
_diffrn_measured_fraction_theta_full 0.999
_diffrn_measured_fraction_theta_max 0.999
_diffrn_measurement_device_type 'Bruker APEX-II CCD'
_diffrn_measurement_method '\f and \w scans'
_diffrn_radiation_monochromator graphite
_diffrn_radiation_source 'fine-focus sealed tube'
_diffrn_radiation_type MoK\a
_diffrn_radiation_wavelength 0.71069
_diffrn_reflns_av_R_equivalents 0.0453
_diffrn_reflns_av_sigmaI/netI 0.0150
_diffrn_reflns_limit_h_max 41
_diffrn_reflns_limit_h_min -41
_diffrn_reflns_limit_k_max 41
_diffrn_reflns_limit_k_min -41
_diffrn_reflns_limit_l_max 38
_diffrn_reflns_limit_l_min -42
_diffrn_reflns_number 158511
_diffrn_reflns_theta_full 28.27
_diffrn_reflns_theta_max 28.27
_diffrn_reflns_theta_min 1.98
_exptl_absorpt_coefficient_mu 0.504
_exptl_absorpt_correction_T_max 0.9420
_exptl_absorpt_correction_T_min 0.9192
_exptl_absorpt_correction_type multi-scan
_exptl_absorpt_process_details 'multi-scan absorption correction'
_exptl_crystal_colour yellow
_exptl_crystal_density_diffrn 1.057
_exptl_crystal_density_method 'not measured'
_exptl_crystal_description 'Rod Shaped'
_exptl_crystal_F_000 8568
_exptl_crystal_size_max 0.17
_exptl_crystal_size_mid 0.15
_exptl_crystal_size_min 0.12
_platon_squeeze_details
;
;
_refine_diff_density_max 1.871
_refine_diff_density_min -3.771
_refine_diff_density_rms 0.131
_refine_ls_extinction_coef 0.000003(14)
_refine_ls_extinction_expression Fc^*^=kFc[1+0.001xFc^2^\l^3^/sin(2\q)]^-1/4^
_refine_ls_extinction_method SHELXL
_refine_ls_goodness_of_fit_ref 1.049
_refine_ls_hydrogen_treatment mixed
_refine_ls_matrix_type full
_refine_ls_number_parameters 250
_refine_ls_number_reflns 7342
_refine_ls_number_restraints 4
_refine_ls_restrained_S_all 1.050
_refine_ls_R_factor_all 0.0664
_refine_ls_R_factor_gt 0.0622
_refine_ls_shift/su_max 0.001
_refine_ls_shift/su_mean 0.000
_refine_ls_structure_factor_coef Fsqd
_refine_ls_weighting_details 'calc w=1/[\s^2^(Fo^2^)+(0.0899P)^2^+326.4002P] where P=(Fo^2^+2Fc^2^)/3'
_refine_ls_weighting_scheme calc
_refine_ls_wR_factor_gt 0.1793
_refine_ls_wR_factor_ref 0.1830
_reflns_number_gt 6656
_reflns_number_total 7342
_reflns_threshold_expression >2sigma(I)
_cod_data_source_file c5ce00139k2.cif
_cod_data_source_block Compound1
_cod_depositor_comments
;
The following automatic conversions were performed:

'_symmetry_cell_setting' value 'Trigonal' changed to 'trigonal'
according to
/usr/data/users/saulius/crontab/automatic-downloads/rss-feeds/RSC/lib/dictionaries/cif_core.dic
dictionary named 'cif_core.dic' version 2.4.2 from 2011-04-26.

Automatic conversion script
Id: cif_fix_values 3105 2015-03-04 15:46:00Z robertas 

 Adding full bibliography for 7219785--7219786.cif.
;
_cod_original_sg_symbol_H-M R-3c
_cod_database_code 7219785

loop_
_symmetry_equiv_pos_as_xyz
'x, y, z'
'-y, x-y, z'
'-x+y, -x, z'
'x-y, -y, -z+1/2'
'-x, -x+y, -z+1/2'
'y, x, -z+1/2'
'x+2/3, y+1/3, z+1/3'
'-y+2/3, x-y+1/3, z+1/3'
'-x+y+2/3, -x+1/3, z+1/3'
'x-y+2/3, -y+1/3, -z+5/6'
'-x+2/3, -x+y+1/3, -z+5/6'
'y+2/3, x+1/3, -z+5/6'
'x+1/3, y+2/3, z+2/3'
'-y+1/3, x-y+2/3, z+2/3'
'-x+y+1/3, -x+2/3, z+2/3'
'x-y+1/3, -y+2/3, -z+7/6'
'-x+1/3, -x+y+2/3, -z+7/6'
'y+1/3, x+2/3, -z+7/6'
'-x, -y, -z'
'y, -x+y, -z'
'x-y, x, -z'
'-x+y, y, z-1/2'
'x, x-y, z-1/2'
'-y, -x, z-1/2'
'-x+2/3, -y+1/3, -z+1/3'
'y+2/3, -x+y+1/3, -z+1/3'
'x-y+2/3, x+1/3, -z+1/3'
'-x+y+2/3, y+1/3, z-1/6'
'x+2/3, x-y+1/3, z-1/6'
'-y+2/3, -x+1/3, z-1/6'
'-x+1/3, -y+2/3, -z+2/3'
'y+1/3, -x+y+2/3, -z+2/3'
'x-y+1/3, x+2/3, -z+2/3'
'-x+y+1/3, y+2/3, z+1/6'
'x+1/3, x-y+2/3, z+1/6'
'-y+1/3, -x+2/3, z+1/6'

loop_
_atom_site_label
_atom_site_type_symbol
_atom_site_fract_x
_atom_site_fract_y
_atom_site_fract_z
_atom_site_U_iso_or_equiv
_atom_site_adp_type
_atom_site_occupancy
_atom_site_symmetry_multiplicity
_atom_site_calc_flag
_atom_site_refinement_flags
C1 C 0.58082(13) 1.06029(13) 0.27155(12) 0.0264(7) Uani 1 1 d .
H1 H 0.5726 1.0305 0.2849 0.032 Uiso 1 1 calc R
C2 C 0.62883(14) 1.09979(14) 0.27572(12) 0.0305(7) Uani 1 1 d .
H2 H 0.6523 1.0965 0.2912 0.037 Uiso 1 1 calc R
C3 C 0.64106(15) 1.14423(15) 0.25636(13) 0.0361(9) Uani 1 1 d .
C4 C 0.60551(16) 1.14692(16) 0.23220(15) 0.0415(10) Uani 1 1 d .
H4 H 0.6131 1.1760 0.2180 0.050 Uiso 1 1 calc R
C5 C 0.55838(14) 1.10565(14) 0.22945(13) 0.0336(8) Uani 1 1 d .
H5 H 0.5346 1.1077 0.2132 0.040 Uiso 1 1 calc R
C6 C 0.48857(15) 0.98115(14) 0.34653(11) 0.0292(7) Uani 1 1 d .
H6 H 0.5091 0.9734 0.3310 0.035 Uiso 1 1 calc R
C7 C 0.49170(16) 0.98144(16) 0.38985(12) 0.0332(8) Uani 1 1 d .
H7 H 0.5142 0.9745 0.4030 0.040 Uiso 1 1 calc R
C8 C 0.46044(15) 0.99234(16) 0.41351(12) 0.0325(8) Uani 1 1 d .
C9 C 0.42691(16) 1.00172(16) 0.39246(11) 0.0331(8) Uani 1 1 d .
H9 H 0.4050 1.0082 0.4073 0.040 Uiso 1 1 calc R
C10 C 0.42669(15) 1.00125(15) 0.34874(11) 0.0300(7) Uani 1 1 d .
H10 H 0.4044 1.0080 0.3348 0.036 Uiso 1 1 calc R
C11 C 0.46373(16) 0.99572(17) 0.45947(13) 0.0378(10) Uani 1 1 d .
H11 H 0.4387 0.9962 0.4751 0.045 Uiso 1 1 calc R
C12 C 0.37055(14) 0.89991(13) 0.21390(11) 0.0280(7) Uani 1 1 d .
H12 H 0.3962 0.9040 0.1963 0.034 Uiso 1 1 calc R
C13 C 0.32623(14) 0.85555(13) 0.21246(12) 0.0295(7) Uani 1 1 d .
H13 H 0.3222 0.8303 0.1944 0.035 Uiso 1 1 calc R
C14 C 0.28759(13) 0.84940(13) 0.23865(12) 0.0281(7) Uani 1 1 d .
C15 C 0.29493(14) 0.88856(15) 0.26375(13) 0.0333(8) Uani 1 1 d .
H15 H 0.2694 0.8859 0.2808 0.040 Uiso 1 1 calc R
C16 C 0.34043(14) 0.93184(14) 0.26341(12) 0.0301(8) Uani 1 1 d .
H16 H 0.3448 0.9581 0.2804 0.036 Uiso 1 1 calc R
C17 C 0.24051(14) 0.80134(14) 0.24009(13) 0.0340(8) Uani 1 1 d .
H17 H 0.2170 0.7955 0.2607 0.041 Uiso 1 1 calc R
C18 C 0.18868(16) 0.69095(16) 0.23934(15) 0.0433(10) Uani 1 1 d .
H18 H 0.2178 0.6981 0.2532 0.052 Uiso 1 1 calc R
Cd1 Cd 0.461165(10) 1.0000 0.2500 0.01716(12) Uani 1 2 d S
Cl1 Cl 0.30504(8) 0.01829(7) 0.33637(12) 0.1171(11) Uani 1 1 d D
N1 N 0.54578(11) 1.06293(11) 0.24922(9) 0.0254(6) Uani 1 1 d .
N2 N 0.45697(12) 0.99164(12) 0.32577(10) 0.0261(6) Uani 1 1 d .
N3 N 0.50134(15) 0.99796(17) 0.47780(9) 0.0423(9) Uani 1 1 d .
N4 N 0.18758(13) 0.72388(13) 0.21714(12) 0.0414(9) Uani 1 1 d .
N5 N 0.23243(14) 0.76825(13) 0.21311(12) 0.0416(9) Uani 1 1 d .
N6 N 0.37849(11) 0.93765(11) 0.23961(9) 0.0249(6) Uani 1 1 d .
O1 O 0.2775(3) 0.0398(3) 0.3465(3) 0.1542(18) Uani 1 1 d .
O2 O 0.3528(3) 0.0504(3) 0.3238(3) 0.1542(18) Uani 1 1 d .
O3 O 0.3146(3) 0.0142(3) 0.37548(15) 0.1542(18) Uani 1 1 d D
O4 O 0.2874(3) -0.0282(3) 0.3312(3) 0.1542(18) Uani 1 1 d D

loop_
_atom_site_aniso_label
_atom_site_aniso_U_11
_atom_site_aniso_U_22
_atom_site_aniso_U_33
_atom_site_aniso_U_23
_atom_site_aniso_U_13
_atom_site_aniso_U_12
C1 0.0217(16) 0.0215(15) 0.0296(17) 0.0000(12) -0.0006(13) 0.0060(13)
C2 0.0215(16) 0.0260(17) 0.0354(18) -0.0012(14) -0.0040(14) 0.0054(14)
C3 0.0250(18) 0.0261(18) 0.041(2) 0.0029(15) -0.0027(15) 0.0002(15)
C4 0.032(2) 0.0261(19) 0.051(2) 0.0122(17) -0.0052(18) 0.0026(16)
C5 0.0256(18) 0.0267(18) 0.0382(19) 0.0070(15) -0.0048(15) 0.0053(15)
C6 0.0343(19) 0.0338(18) 0.0221(16) 0.0006(13) -0.0003(14) 0.0189(16)
C7 0.036(2) 0.043(2) 0.0231(17) 0.0024(15) -0.0030(15) 0.0220(18)
C8 0.037(2) 0.040(2) 0.0186(16) 0.0004(14) -0.0007(13) 0.0178(17)
C9 0.038(2) 0.043(2) 0.0213(16) -0.0004(15) 0.0024(14) 0.0232(18)
C10 0.0363(19) 0.0362(19) 0.0215(15) 0.0006(14) -0.0027(14) 0.0211(17)
C11 0.041(2) 0.053(3) 0.0178(17) 0.0026(15) 0.0027(14) 0.023(2)
C12 0.0258(17) 0.0226(16) 0.0281(16) -0.0038(13) 0.0032(13) 0.0065(14)
C13 0.0281(18) 0.0217(16) 0.0301(17) -0.0045(13) -0.0021(14) 0.0060(14)
C14 0.0223(16) 0.0211(16) 0.0308(17) 0.0018(13) -0.0029(13) 0.0034(13)
C15 0.0228(17) 0.034(2) 0.0345(19) -0.0033(15) 0.0040(14) 0.0081(15)
C16 0.0262(17) 0.0275(18) 0.0317(18) -0.0066(14) 0.0020(14) 0.0096(15)
C17 0.0219(17) 0.0271(18) 0.040(2) 0.0063(15) -0.0023(15) 0.0025(15)
C18 0.0270(19) 0.029(2) 0.051(2) 0.0046(18) -0.0078(17) -0.0031(16)
Cd1 0.01871(15) 0.01340(17) 0.01761(18) -0.00130(10) -0.00065(5) 0.00670(8)
Cl1 0.0759(12) 0.0492(9) 0.219(3) -0.0040(13) 0.0677(17) 0.0262(9)
N1 0.0210(13) 0.0202(13) 0.0286(14) -0.0009(11) -0.0014(11) 0.0055(11)
N2 0.0342(16) 0.0262(14) 0.0187(13) 0.0000(11) -0.0012(11) 0.0156(13)
N3 0.043(2) 0.065(3) 0.0160(15) 0.0026(15) 0.0010(13) 0.025(2)
N4 0.0291(17) 0.0255(16) 0.047(2) 0.0018(14) -0.0036(15) -0.0033(14)
N5 0.0304(18) 0.0237(16) 0.048(2) 0.0019(14) -0.0028(15) -0.0037(13)
N6 0.0215(13) 0.0198(13) 0.0255(13) -0.0039(11) -0.0003(11) 0.0045(11)
O1 0.126(3) 0.093(3) 0.240(5) 0.004(3) 0.076(3) 0.053(2)
O2 0.126(3) 0.093(3) 0.240(5) 0.004(3) 0.076(3) 0.053(2)
O3 0.126(3) 0.093(3) 0.240(5) 0.004(3) 0.076(3) 0.053(2)
O4 0.126(3) 0.093(3) 0.240(5) 0.004(3) 0.076(3) 0.053(2)

loop_
_atom_type_symbol
_atom_type_description
_atom_type_scat_dispersion_real
_atom_type_scat_dispersion_imag
_atom_type_scat_source
C C 0.0033 0.0016 'International Tables Vol C Tables 4.2.6.8 and 6.1.1.4'
H H 0.0000 0.0000 'International Tables Vol C Tables 4.2.6.8 and 6.1.1.4'
N N 0.0061 0.0033 'International Tables Vol C Tables 4.2.6.8 and 6.1.1.4'
O O 0.0106 0.0060 'International Tables Vol C Tables 4.2.6.8 and 6.1.1.4'
Cl Cl 0.1484 0.1585 'International Tables Vol C Tables 4.2.6.8 and 6.1.1.4'
Cd Cd -0.8075 1.2024 'International Tables Vol C Tables 4.2.6.8 and 6.1.1.4'

loop_
_geom_angle_atom_site_label_1
_geom_angle_atom_site_label_2
_geom_angle_atom_site_label_3
_geom_angle
_geom_angle_site_symmetry_1
_geom_angle_site_symmetry_3
N1 C1 C2 123.1(3) . .
C3 C2 C1 118.6(4) . .
C2 C3 C4 118.7(4) . .
C2 C3 C18 121.9(4) . 6_565
C4 C3 C18 119.4(4) . 6_565
C3 C4 C5 119.1(4) . .
N1 C5 C4 122.5(4) . .
N2 C6 C7 122.9(4) . .
C6 C7 C8 119.0(4) . .
C9 C8 C7 118.4(4) . .
C9 C8 C11 120.0(4) . .
C7 C8 C11 121.6(4) . .
C8 C9 C10 118.8(4) . .
N2 C10 C9 123.3(4) . .
N3 C11 C8 119.3(4) . .
N6 C12 C13 123.2(3) . .
C12 C13 C14 118.6(3) . .
C15 C14 C13 118.4(3) . .
C15 C14 C17 121.2(4) . .
C13 C14 C17 120.4(3) . .
C14 C15 C16 119.5(4) . .
N6 C16 C15 122.8(3) . .
N5 C17 C14 119.6(4) . .
N4 C18 C3 120.9(4) . 6_455
N6 Cd1 N6 93.81(15) 4_675 .
N6 Cd1 N1 171.25(10) 4_675 4_675
N6 Cd1 N1 88.03(11) . 4_675
N6 Cd1 N1 88.03(11) 4_675 .
N6 Cd1 N1 171.25(10) . .
N1 Cd1 N1 91.44(16) 4_675 .
N6 Cd1 N2 94.25(11) 4_675 4_675
N6 Cd1 N2 85.74(10) . 4_675
N1 Cd1 N2 94.42(10) 4_675 4_675
N1 Cd1 N2 85.60(10) . 4_675
N6 Cd1 N2 85.73(10) 4_675 .
N6 Cd1 N2 94.25(11) . .
N1 Cd1 N2 85.60(10) 4_675 .
N1 Cd1 N2 94.42(10) . .
N2 Cd1 N2 179.97(15) 4_675 .
O4 Cl1 O3 90.2(7) . .
O4 Cl1 O1 124.5(5) . .
O3 Cl1 O1 93.0(6) . .
O4 Cl1 O2 118.9(5) . .
O3 Cl1 O2 97.6(7) . .
O1 Cl1 O2 115.4(5) . .
C1 N1 C5 117.9(3) . .
C1 N1 Cd1 123.1(2) . .
C5 N1 Cd1 118.5(2) . .
C10 N2 C6 117.6(3) . .
C10 N2 Cd1 121.8(2) . .
C6 N2 Cd1 120.4(2) . .
C11 N3 N3 111.5(5) . 19_676
C18 N4 N5 115.9(4) . .
C17 N5 N4 115.8(4) . .
C16 N6 C12 117.5(3) . .
C16 N6 Cd1 124.1(2) . .
C12 N6 Cd1 117.0(2) . .

loop_
_geom_bond_atom_site_label_1
_geom_bond_atom_site_label_2
_geom_bond_distance
_geom_bond_site_symmetry_2
C1 N1 1.337(5) .
C1 C2 1.385(5) .
C2 C3 1.381(6) .
C3 C4 1.383(6) .
C3 C18 1.479(5) 6_565
C4 C5 1.385(5) .
C5 N1 1.339(5) .
C6 N2 1.352(5) .
C6 C7 1.383(5) .
C7 C8 1.398(6) .
C8 C9 1.387(6) .
C8 C11 1.468(5) .
C9 C10 1.393(5) .
C10 N2 1.338(5) .
C11 N3 1.277(6) .
C12 N6 1.348(5) .
C12 C13 1.379(5) .
C13 C14 1.395(5) .
C14 C15 1.376(5) .
C14 C17 1.479(5) .
C15 C16 1.380(5) .
C16 N6 1.339(5) .
C17 N5 1.265(6) .
C18 N4 1.258(6) .
C18 C3 1.479(5) 6_455
Cd1 N6 2.342(3) 4_675
Cd1 N6 2.342(3) .
Cd1 N1 2.365(3) 4_675
Cd1 N1 2.365(3) .
Cd1 N2 2.425(3) 4_675
Cd1 N2 2.425(3) .
Cl1 O4 1.273(8) .
Cl1 O3 1.3019(10) .
Cl1 O1 1.360(8) .
Cl1 O2 1.370(8) .
N3 N3 1.427(6) 19_676
N4 N5 1.392(4) .

loop_
_platon_squeeze_void_nr
_platon_squeeze_void_average_x
_platon_squeeze_void_average_y
_platon_squeeze_void_average_z
_platon_squeeze_void_volume
_platon_squeeze_void_count_electrons
_platon_squeeze_void_content
1 0.000 0.000 -0.002 3708 612 ' '
2 0.667 0.333 0.057 3721 612 ' '
3 0.333 0.667 0.390 3721 612 ' '
